data_4112330
loop_
_publ_author_name
'Emily C. Carson'
'Stephen J. Lippard'

_publ_section_title
;
 Oxidation of Sulfide, Phosphine, and Benzyl Substrates Tethered to
 N-Donor Pyridine Ligands in Carboxylate-Bridged Diiron(II) Complexes
;
_journal_name_full 'Journal of the American Chemical Society'
_journal_page_first 3412
_journal_page_last 3413
_journal_paper_doi 10.1021/ja031806c
_journal_volume 126
_journal_year 2004
_chemical_formula_sum 'C101 H82 Fe2 N O8 P'
_chemical_formula_weight 1580.35
_chemical_name_systematic
; 
 ? 
;
_space_group_IT_number 2
_symmetry_cell_setting triclinic
_symmetry_space_group_name_Hall '-P 1'
_symmetry_space_group_name_H-M 'P -1'
_atom_sites_solution_hydrogens geom
_atom_sites_solution_primary direct
_atom_sites_solution_secondary difmap
_audit_creation_method SHELXL-97
_cell_angle_alpha 96.150(5)
_cell_angle_beta 90.847(6)
_cell_angle_gamma 112.399(3)
_cell_formula_units_Z 2
_cell_length_a 12.810(2)
_cell_length_b 15.785(3)
_cell_length_c 21.780(4)
_cell_measurement_reflns_used 967
_cell_measurement_temperature 173(2)
_cell_measurement_theta_max 27.45
_cell_measurement_theta_min 2.64
_cell_volume 4040.9(12)
_computing_cell_refinement 'Bruker SMART'
_computing_data_collection 'Bruker SMART'
_computing_data_reduction 'Bruker SAINT'
_computing_molecular_graphics 'Bruker SHELXTL'
_computing_publication_material 'Bruker SHELXTL'
_computing_structure_refinement 'SHELXL-97 (Sheldrick, 1997)'
_computing_structure_solution 'SHELXS-97 (Sheldrick, 1990)'
_diffrn_ambient_temperature 173(2)
_diffrn_measured_fraction_theta_full 0.883
_diffrn_measured_fraction_theta_max 0.883
_diffrn_measurement_device_type 'CCD area detector'
_diffrn_measurement_method 'phi and omega scans'
_diffrn_radiation_monochromator graphite
_diffrn_radiation_source 'fine-focus sealed tube'
_diffrn_radiation_type MoK\a
_diffrn_radiation_wavelength 0.71073
_diffrn_reflns_av_R_equivalents 0.0805
_diffrn_reflns_av_sigmaI/netI 0.0813
_diffrn_reflns_limit_h_max 16
_diffrn_reflns_limit_h_min -16
_diffrn_reflns_limit_k_max 20
_diffrn_reflns_limit_k_min -20
_diffrn_reflns_limit_l_max 29
_diffrn_reflns_limit_l_min -28
_diffrn_reflns_number 35186
_diffrn_reflns_theta_full 28.46
_diffrn_reflns_theta_max 28.46
_diffrn_reflns_theta_min 1.41
_exptl_absorpt_coefficient_mu 0.440
_exptl_absorpt_correction_type none
_exptl_crystal_colour Orange
_exptl_crystal_density_diffrn 1.299
_exptl_crystal_density_meas 0
_exptl_crystal_description Block
_exptl_crystal_F_000 1652
_exptl_crystal_size_max .30
_exptl_crystal_size_mid .25
_exptl_crystal_size_min .25
_refine_diff_density_max 0.690
_refine_diff_density_min -0.324
_refine_diff_density_rms 0.077
_refine_ls_extinction_method none
_refine_ls_goodness_of_fit_ref 0.943
_refine_ls_hydrogen_treatment mixed
_refine_ls_matrix_type full
_refine_ls_number_parameters 1018
_refine_ls_number_reflns 18026
_refine_ls_number_restraints 0
_refine_ls_restrained_S_all 0.943
_refine_ls_R_factor_all 0.0605
_refine_ls_R_factor_gt 0.0471
_refine_ls_shift/su_max 0.002
_refine_ls_shift/su_mean 0.000
_refine_ls_structure_factor_coef Fsqd
_refine_ls_weighting_details 'calc w=1/[\s^2^(Fo^2^)+(0.0653P)^2^+0.0000P] where P=(Fo^2^+2Fc^2^)/3'
_refine_ls_weighting_scheme calc
_refine_ls_wR_factor_gt 0.1155
_refine_ls_wR_factor_ref 0.1193
_reflns_number_gt 13036
_reflns_number_total 18026
_reflns_threshold_expression >2sigma(I)
_cod_data_source_file ja031806csi20031218_113942.cif
_cod_data_source_block '[FE2(m-O2CArTol)3(O2CArTol)(2-Ph2Ppy)]'
_cod_original_cell_volume 4041.0(12)
_cod_database_code 4112330

loop_
_symmetry_equiv_pos_as_xyz
'x, y, z'
'-x, -y, -z'

loop_
_atom_site_label
_atom_site_type_symbol
_atom_site_fract_x
_atom_site_fract_y
_atom_site_fract_z
_atom_site_U_iso_or_equiv
_atom_site_adp_type
_atom_site_occupancy
_atom_site_symmetry_multiplicity
_atom_site_calc_flag
_atom_site_refinement_flags
Fe1 Fe 0.76713(2) 0.333423(19) 0.285468(12) 0.02469(8) Uani 1 1 d .
Fe2 Fe 0.57239(2) 0.128691(18) 0.232946(11) 0.02395(7) Uani 1 1 d .
O1 O 0.93987(11) 0.37737(9) 0.25148(6) 0.0306(3) Uani 1 1 d .
O2 O 0.89019(11) 0.45787(9) 0.32541(6) 0.0318(3) Uani 1 1 d .
O3 O 0.70096(11) 0.34712(9) 0.20255(6) 0.0300(3) Uani 1 1 d .
O4 O 0.62530(11) 0.19927(9) 0.16132(6) 0.0306(3) Uani 1 1 d .
O5 O 0.62710(10) 0.31062(9) 0.33450(6) 0.0279(3) Uani 1 1 d .
O6 O 0.48503(11) 0.20119(9) 0.27634(6) 0.0279(3) Uani 1 1 d .
O7 O 0.79267(11) 0.22434(10) 0.31756(6) 0.0332(3) Uani 1 1 d .
O8 O 0.63753(11) 0.09576(9) 0.30641(6) 0.0286(3) Uani 1 1 d .
N1 N 0.41886(13) 0.01951(11) 0.19668(7) 0.0289(4) Uani 1 1 d .
P1 P 0.58767(4) -0.02775(4) 0.16313(2) 0.02996(12) Uani 1 1 d .
C1 C 0.31194(17) 0.01186(15) 0.20680(9) 0.0347(5) Uani 1 1 d .
H1A H 0.2999 0.0631 0.2276 0.042 Uiso 1 1 calc R
C2 C 0.21972(18) -0.06850(17) 0.18761(10) 0.0413(5) Uani 1 1 d .
H2A H 0.1452 -0.0716 0.1940 0.050 Uiso 1 1 calc R
C3 C 0.23667(19) -0.14387(17) 0.15917(10) 0.0451(6) Uani 1 1 d .
H3A H 0.1742 -0.2001 0.1467 0.054 Uiso 1 1 calc R
C4 C 0.34574(18) -0.13695(16) 0.14893(10) 0.0403(5) Uani 1 1 d .
H4A H 0.3591 -0.1884 0.1295 0.048 Uiso 1 1 calc R
C5 C 0.43532(17) -0.05414(14) 0.16736(8) 0.0300(4) Uani 1 1 d .
C6 C 0.59287(17) -0.12958(16) 0.19322(11) 0.0408(5) Uani 1 1 d .
C7 C 0.59330(19) -0.12805(18) 0.25746(12) 0.0506(6) Uani 1 1 d .
H7A H 0.5942 -0.0749 0.2829 0.061 Uiso 1 1 calc R
C8 C 0.5924(2) -0.2040(2) 0.28390(17) 0.0716(9) Uani 1 1 d .
H8A H 0.5934 -0.2027 0.3276 0.086 Uiso 1 1 calc R
C9 C 0.5899(2) -0.2805(2) 0.2478(2) 0.0833(11) Uani 1 1 d .
H9A H 0.5853 -0.3335 0.2664 0.100 Uiso 1 1 calc R
C10 C 0.5940(3) -0.2823(2) 0.1846(2) 0.0887(11) Uani 1 1 d .
H10A H 0.5965 -0.3350 0.1601 0.106 Uiso 1 1 calc R
C11 C 0.5945(2) -0.20640(18) 0.15610(15) 0.0646(8) Uani 1 1 d .
H11A H 0.5959 -0.2075 0.1124 0.078 Uiso 1 1 calc R
C12 C 0.61142(18) -0.04498(15) 0.08126(9) 0.0350(5) Uani 1 1 d .
C13 C 0.52885(19) -0.08463(15) 0.03364(10) 0.0395(5) Uani 1 1 d .
H13A H 0.4513 -0.1046 0.0425 0.047 Uiso 1 1 calc R
C14 C 0.5582(2) -0.09551(16) -0.02706(10) 0.0463(6) Uani 1 1 d .
H14A H 0.5007 -0.1216 -0.0595 0.056 Uiso 1 1 calc R
C15 C 0.6698(2) -0.0687(2) -0.04022(11) 0.0589(7) Uani 1 1 d .
H15A H 0.6897 -0.0780 -0.0815 0.071 Uiso 1 1 calc R
C16 C 0.7519(2) -0.0286(3) 0.00635(13) 0.0807(10) Uani 1 1 d .
H16A H 0.8293 -0.0092 -0.0026 0.097 Uiso 1 1 calc R
C17 C 0.7229(2) -0.0161(2) 0.06677(12) 0.0665(8) Uani 1 1 d .
H17A H 0.7809 0.0128 0.0987 0.080 Uiso 1 1 calc R
C18 C 0.96501(16) 0.44699(13) 0.29110(8) 0.0271(4) Uani 1 1 d .
C19 C 1.08447(16) 0.51719(14) 0.29860(9) 0.0309(4) Uani 1 1 d .
C20 C 1.15164(16) 0.52526(14) 0.35180(9) 0.0326(4) Uani 1 1 d .
C21 C 1.26431(18) 0.58759(16) 0.35622(11) 0.0439(5) Uani 1 1 d .
H21A H 1.3105 0.5951 0.3925 0.053 Uiso 1 1 calc R
C22 C 1.3088(2) 0.63810(17) 0.30846(13) 0.0534(6) Uani 1 1 d .
H22A H 1.3859 0.6794 0.3118 0.064 Uiso 1 1 calc R
C23 C 1.2430(2) 0.62938(16) 0.25606(12) 0.0477(6) Uani 1 1 d .
H23A H 1.2756 0.6642 0.2233 0.057 Uiso 1 1 calc R
C24 C 1.12905(18) 0.57031(14) 0.24992(10) 0.0371(5) Uani 1 1 d .
C25 C 1.10958(15) 0.46912(14) 0.40387(9) 0.0316(4) Uani 1 1 d .
C26 C 1.04372(16) 0.37531(14) 0.39447(9) 0.0324(4) Uani 1 1 d .
H26A H 1.0244 0.3446 0.3535 0.039 Uiso 1 1 calc R
C27 C 1.00590(16) 0.32597(16) 0.44392(10) 0.0363(5) Uani 1 1 d .
H27A H 0.9608 0.2618 0.4363 0.044 Uiso 1 1 calc R
C28 C 1.03283(17) 0.36873(17) 0.50504(10) 0.0385(5) Uani 1 1 d .
C29 C 1.10216(17) 0.46142(17) 0.51433(10) 0.0398(5) Uani 1 1 d .
H29A H 1.1241 0.4916 0.5553 0.048 Uiso 1 1 calc R
C30 C 1.13986(16) 0.51065(15) 0.46492(10) 0.0357(5) Uani 1 1 d .
H30A H 1.1875 0.5743 0.4726 0.043 Uiso 1 1 calc R
C31 C 0.9841(2) 0.3158(2) 0.55801(11) 0.0562(7) Uani 1 1 d .
H31A H 1.0117 0.3563 0.5971 0.084 Uiso 1 1 calc R
H31B H 1.0074 0.2634 0.5576 0.084 Uiso 1 1 calc R
H31C H 0.9014 0.2931 0.5540 0.084 Uiso 1 1 calc R
C32 C 1.05835(19) 0.56872(15) 0.19509(10) 0.0390(5) Uani 1 1 d .
C33 C 0.9506(2) 0.56960(17) 0.20062(11) 0.0487(6) Uani 1 1 d .
H33A H 0.9208 0.5690 0.2403 0.058 Uiso 1 1 calc R
C34 C 0.8858(2) 0.57137(19) 0.14956(12) 0.0571(7) Uani 1 1 d .
H34A H 0.8121 0.5708 0.1548 0.069 Uiso 1 1 calc R
C35 C 0.9270(2) 0.57399(17) 0.09093(11) 0.0530(6) Uani 1 1 d .
C36 C 1.0330(2) 0.57253(17) 0.08488(11) 0.0540(7) Uani 1 1 d .
H36A H 1.0624 0.5735 0.0451 0.065 Uiso 1 1 calc R
C37 C 1.0978(2) 0.56962(16) 0.13546(11) 0.0489(6) Uani 1 1 d .
H37A H 1.1704 0.5682 0.1296 0.059 Uiso 1 1 calc R
C38 C 0.8545(3) 0.5771(2) 0.03663(13) 0.0699(8) Uani 1 1 d .
H38A H 0.7826 0.5776 0.0510 0.105 Uiso 1 1 calc R
H38B H 0.8399 0.5227 0.0063 0.105 Uiso 1 1 calc R
H38C H 0.8940 0.6331 0.0173 0.105 Uiso 1 1 calc R
C39 C 0.65816(15) 0.28554(14) 0.15827(8) 0.0275(4) Uani 1 1 d .
C40 C 0.64192(16) 0.31299(14) 0.09524(8) 0.0299(4) Uani 1 1 d .
C41 C 0.71370(17) 0.30549(14) 0.04797(9) 0.0319(4) Uani 1 1 d .
C42 C 0.69248(18) 0.32603(16) -0.01077(9) 0.0407(5) Uani 1 1 d .
H42A H 0.7392 0.3205 -0.0432 0.049 Uiso 1 1 calc R
C43 C 0.6058(2) 0.35399(17) -0.02263(10) 0.0476(6) Uani 1 1 d .
H43A H 0.5932 0.3674 -0.0629 0.057 Uiso 1 1 calc R
C44 C 0.5368(2) 0.36271(17) 0.02371(10) 0.0445(6) Uani 1 1 d .
H44A H 0.4777 0.3831 0.0153 0.053 Uiso 1 1 calc R
C45 C 0.55347(17) 0.34151(15) 0.08323(9) 0.0341(5) Uani 1 1 d .
C46 C 0.81471(17) 0.28179(14) 0.05726(9) 0.0323(4) Uani 1 1 d .
C47 C 0.89525(17) 0.32703(15) 0.10616(9) 0.0346(5) Uani 1 1 d .
H47A H 0.8815 0.3677 0.1374 0.041 Uiso 1 1 calc R
C48 C 0.99542(18) 0.31250(16) 0.10910(10) 0.0394(5) Uani 1 1 d .
H48A H 1.0486 0.3429 0.1431 0.047 Uiso 1 1 calc R
C49 C 1.02054(18) 0.25512(16) 0.06405(10) 0.0390(5) Uani 1 1 d .
C50 C 0.9387(2) 0.20854(18) 0.01707(11) 0.0476(6) Uani 1 1 d .
H50A H 0.9521 0.1669 -0.0136 0.057 Uiso 1 1 calc R
C51 C 0.83776(19) 0.22100(17) 0.01350(10) 0.0442(5) Uani 1 1 d .
H51A H 0.7831 0.1876 -0.0193 0.053 Uiso 1 1 calc R
C52 C 1.1338(2) 0.24645(19) 0.06508(12) 0.0527(6) Uani 1 1 d .
H52A H 1.1355 0.2032 0.0296 0.079 Uiso 1 1 calc R
H52B H 1.1456 0.2234 0.1035 0.079 Uiso 1 1 calc R
H52C H 1.1938 0.3071 0.0627 0.079 Uiso 1 1 calc R
C53 C 0.47168(17) 0.34790(15) 0.13014(9) 0.0351(5) Uani 1 1 d .
C54 C 0.41317(17) 0.27431(15) 0.16223(9) 0.0338(5) Uani 1 1 d .
H54A H 0.4277 0.2194 0.1559 0.041 Uiso 1 1 calc R
C55 C 0.33352(17) 0.27967(16) 0.20361(10) 0.0382(5) Uani 1 1 d .
H55A H 0.2952 0.2286 0.2254 0.046 Uiso 1 1 calc R
C56 C 0.30902(19) 0.35852(18) 0.21370(11) 0.0451(6) Uani 1 1 d .
C57 C 0.3675(2) 0.43193(18) 0.18146(12) 0.0517(6) Uani 1 1 d .
H57A H 0.3526 0.4867 0.1878 0.062 Uiso 1 1 calc R
C58 C 0.4470(2) 0.42726(17) 0.14038(11) 0.0478(6) Uani 1 1 d .
H58A H 0.4854 0.4785 0.1188 0.057 Uiso 1 1 calc R
C59 C 0.2236(2) 0.3638(2) 0.25937(12) 0.0614(8) Uani 1 1 d .
H59A H 0.2164 0.4235 0.2602 0.092 Uiso 1 1 calc R
H59B H 0.2487 0.3572 0.3007 0.092 Uiso 1 1 calc R
H59C H 0.1501 0.3140 0.2469 0.092 Uiso 1 1 calc R
C60 C 0.52426(15) 0.26636(13) 0.32007(8) 0.0247(4) Uani 1 1 d .
C61 C 0.44135(15) 0.29377(14) 0.35866(8) 0.0268(4) Uani 1 1 d .
C62 C 0.46562(16) 0.38793(14) 0.37641(8) 0.0291(4) Uani 1 1 d .
C63 C 0.38951(17) 0.41347(15) 0.41214(9) 0.0348(5) Uani 1 1 d .
H63A H 0.4058 0.4770 0.4244 0.042 Uiso 1 1 calc R
C64 C 0.29118(17) 0.34763(16) 0.42971(9) 0.0368(5) Uani 1 1 d .
H64A H 0.2400 0.3659 0.4534 0.044 Uiso 1 1 calc R
C65 C 0.26813(16) 0.25566(16) 0.41256(9) 0.0349(5) Uani 1 1 d .
H65A H 0.2006 0.2109 0.4249 0.042 Uiso 1 1 calc R
C66 C 0.34173(15) 0.22569(14) 0.37711(8) 0.0291(4) Uani 1 1 d .
C67 C 0.56680(17) 0.46542(14) 0.35848(9) 0.0311(4) Uani 1 1 d .
C68 C 0.59510(17) 0.47296(14) 0.29716(9) 0.0332(4) Uani 1 1 d .
H68A H 0.5522 0.4257 0.2654 0.040 Uiso 1 1 calc R
C69 C 0.68506(18) 0.54875(15) 0.28240(10) 0.0382(5) Uani 1 1 d .
H69A H 0.7044 0.5520 0.2405 0.046 Uiso 1 1 calc R
C70 C 0.74818(18) 0.62055(15) 0.32743(11) 0.0398(5) Uani 1 1 d .
C71 C 0.72098(18) 0.61232(15) 0.38821(11) 0.0404(5) Uani 1 1 d .
H71A H 0.7637 0.6598 0.4199 0.048 Uiso 1 1 calc R
C72 C 0.63195(17) 0.53553(15) 0.40360(10) 0.0361(5) Uani 1 1 d .
H72A H 0.6153 0.5309 0.4458 0.043 Uiso 1 1 calc R
C73 C 0.8430(2) 0.70575(17) 0.31013(13) 0.0543(6) Uani 1 1 d .
H73A H 0.8782 0.7481 0.3477 0.081 Uiso 1 1 calc R
H73B H 0.8121 0.7366 0.2824 0.081 Uiso 1 1 calc R
H73C H 0.8997 0.6876 0.2892 0.081 Uiso 1 1 calc R
C74 C 0.31203(16) 0.12473(14) 0.36452(8) 0.0295(4) Uani 1 1 d .
C75 C 0.39142(17) 0.08549(14) 0.37362(8) 0.0311(4) Uani 1 1 d .
H75A H 0.4671 0.1243 0.3872 0.037 Uiso 1 1 calc R
C76 C 0.36101(19) -0.00918(15) 0.36310(9) 0.0361(5) Uani 1 1 d .
H76A H 0.4171 -0.0340 0.3679 0.043 Uiso 1 1 calc R
C77 C 0.2499(2) -0.06894(15) 0.34556(9) 0.0402(5) Uani 1 1 d .
C78 C 0.17067(18) -0.03009(16) 0.33783(10) 0.0427(5) Uani 1 1 d .
H78A H 0.0942 -0.0693 0.3264 0.051 Uiso 1 1 calc R
C79 C 0.20108(17) 0.06503(16) 0.34644(10) 0.0380(5) Uani 1 1 d .
H79A H 0.1454 0.0898 0.3399 0.046 Uiso 1 1 calc R
C80 C 0.2185(3) -0.17207(17) 0.33379(12) 0.0598(7) Uani 1 1 d .
H80A H 0.1377 -0.2029 0.3216 0.090 Uiso 1 1 calc R
H80B H 0.2352 -0.1944 0.3716 0.090 Uiso 1 1 calc R
H80C H 0.2625 -0.1858 0.3005 0.090 Uiso 1 1 calc R
C81 C 0.73482(15) 0.14484(13) 0.33035(8) 0.0256(4) Uani 1 1 d .
C82 C 0.78432(14) 0.10403(13) 0.37719(8) 0.0247(4) Uani 1 1 d .
C83 C 0.75562(15) 0.10835(14) 0.43932(8) 0.0274(4) Uani 1 1 d .
C84 C 0.79823(17) 0.06532(16) 0.48075(9) 0.0381(5) Uani 1 1 d .
H84A H 0.7797 0.0680 0.5228 0.046 Uiso 1 1 calc R
C85 C 0.86617(19) 0.01947(18) 0.46151(10) 0.0467(6) Uani 1 1 d .
H85A H 0.8936 -0.0097 0.4901 0.056 Uiso 1 1 calc R
C86 C 0.89483(18) 0.01553(17) 0.40062(10) 0.0411(5) Uani 1 1 d .
H86A H 0.9424 -0.0160 0.3880 0.049 Uiso 1 1 calc R
C87 C 0.85512(16) 0.05706(14) 0.35724(9) 0.0304(4) Uani 1 1 d .
C88 C 0.68083(15) 0.15510(14) 0.46431(8) 0.0269(4) Uani 1 1 d .
C89 C 0.69078(16) 0.24239(14) 0.45206(8) 0.0296(4) Uani 1 1 d .
H89A H 0.7474 0.2752 0.4261 0.035 Uiso 1 1 calc R
C90 C 0.61884(17) 0.28225(14) 0.47737(9) 0.0320(4) Uani 1 1 d .
H90A H 0.6265 0.3416 0.4678 0.038 Uiso 1 1 calc R
C91 C 0.53602(17) 0.23749(15) 0.51637(9) 0.0333(4) Uani 1 1 d .
C92 C 0.52749(17) 0.15101(16) 0.52981(9) 0.0360(5) Uani 1 1 d .
H92A H 0.4723 0.1193 0.5568 0.043 Uiso 1 1 calc R
C93 C 0.59854(17) 0.11033(15) 0.50431(9) 0.0331(4) Uani 1 1 d .
H93A H 0.5911 0.0512 0.5142 0.040 Uiso 1 1 calc R
C94 C 0.45779(19) 0.28092(17) 0.54332(10) 0.0430(5) Uani 1 1 d .
H94A H 0.4767 0.3417 0.5292 0.064 Uiso 1 1 calc R
H94B H 0.4664 0.2880 0.5886 0.064 Uiso 1 1 calc R
H94C H 0.3794 0.2413 0.5297 0.064 Uiso 1 1 calc R
C95 C 0.88929(15) 0.04714(15) 0.29243(9) 0.0306(4) Uani 1 1 d .
C96 C 0.93900(18) 0.12217(16) 0.25917(10) 0.0402(5) Uani 1 1 d .
H96A H 0.9466 0.1823 0.2764 0.048 Uiso 1 1 calc R
C97 C 0.9771(2) 0.10875(19) 0.20111(11) 0.0508(6) Uani 1 1 d .
H97A H 1.0102 0.1604 0.1790 0.061 Uiso 1 1 calc R
C98 C 0.9686(2) 0.02283(19) 0.17423(10) 0.0466(6) Uani 1 1 d .
C99 C 0.91726(19) -0.05252(17) 0.20693(11) 0.0457(6) Uani 1 1 d .
H99A H 0.9083 -0.1127 0.1891 0.055 Uiso 1 1 calc R
C100 C 0.87923(17) -0.03992(16) 0.26532(10) 0.0384(5) Uani 1 1 d .
H10B H 0.8457 -0.0917 0.2872 0.046 Uiso 1 1 calc R
C101 C 1.0107(3) 0.0080(2) 0.11058(12) 0.0710(9) Uani 1 1 d .
H10C H 0.9966 -0.0576 0.1001 0.107 Uiso 1 1 calc R
H10D H 1.0921 0.0446 0.1109 0.107 Uiso 1 1 calc R
H10E H 0.9706 0.0273 0.0797 0.107 Uiso 1 1 calc R

loop_
_atom_site_aniso_label
_atom_site_aniso_U_11
_atom_site_aniso_U_22
_atom_site_aniso_U_33
_atom_site_aniso_U_23
_atom_site_aniso_U_13
_atom_site_aniso_U_12
Fe1 0.02222(14) 0.02888(15) 0.02274(14) 0.00550(11) 0.00198(10) 0.00895(11)
Fe2 0.02516(14) 0.02864(15) 0.01965(13) 0.00358(11) 0.00203(10) 0.01194(12)
O1 0.0301(7) 0.0341(8) 0.0255(7) 0.0018(6) 0.0038(5) 0.0104(6)
O2 0.0259(7) 0.0365(8) 0.0316(7) 0.0008(6) 0.0059(6) 0.0111(6)
O3 0.0332(7) 0.0345(8) 0.0226(7) 0.0037(6) -0.0016(5) 0.0134(6)
O4 0.0377(8) 0.0334(8) 0.0242(7) 0.0082(6) 0.0064(6) 0.0160(6)
O5 0.0252(7) 0.0343(8) 0.0272(7) 0.0050(6) 0.0051(5) 0.0144(6)
O6 0.0299(7) 0.0333(8) 0.0240(7) 0.0003(6) 0.0039(5) 0.0168(6)
O7 0.0300(7) 0.0358(8) 0.0394(8) 0.0168(6) 0.0096(6) 0.0154(6)
O8 0.0287(7) 0.0333(8) 0.0252(7) 0.0037(6) -0.0011(5) 0.0136(6)
N1 0.0289(8) 0.0360(9) 0.0212(8) 0.0037(7) 0.0015(6) 0.0117(7)
P1 0.0314(3) 0.0314(3) 0.0269(3) 0.0019(2) 0.0008(2) 0.0124(2)
C1 0.0330(11) 0.0453(13) 0.0283(10) 0.0040(9) 0.0046(8) 0.0179(10)
C2 0.0273(11) 0.0587(15) 0.0335(11) 0.0068(11) 0.0023(9) 0.0113(10)
C3 0.0349(12) 0.0499(14) 0.0365(12) 0.0009(11) -0.0022(9) 0.0020(11)
C4 0.0396(12) 0.0388(13) 0.0366(12) -0.0006(10) -0.0002(9) 0.0100(10)
C5 0.0352(11) 0.0320(11) 0.0231(9) 0.0036(8) 0.0010(8) 0.0133(9)
C6 0.0287(11) 0.0375(12) 0.0575(14) 0.0146(11) -0.0006(10) 0.0119(9)
C7 0.0372(13) 0.0556(16) 0.0589(15) 0.0279(13) 0.0050(11) 0.0122(11)
C8 0.0414(15) 0.076(2) 0.100(2) 0.056(2) 0.0039(15) 0.0144(15)
C9 0.0506(17) 0.067(2) 0.143(4) 0.057(2) 0.0013(19) 0.0240(16)
C10 0.081(2) 0.0511(19) 0.143(4) 0.008(2) -0.010(2) 0.0376(18)
C11 0.0669(18) 0.0449(16) 0.087(2) 0.0021(14) -0.0063(15) 0.0287(14)
C12 0.0384(11) 0.0369(12) 0.0302(11) 0.0015(9) 0.0043(9) 0.0156(10)
C13 0.0406(12) 0.0428(13) 0.0329(11) 0.0013(10) 0.0002(9) 0.0143(10)
C14 0.0576(15) 0.0442(14) 0.0314(12) -0.0007(10) -0.0042(10) 0.0148(12)
C15 0.0643(17) 0.0681(18) 0.0319(13) -0.0059(12) 0.0134(12) 0.0145(14)
C16 0.0492(16) 0.121(3) 0.0473(16) -0.0123(17) 0.0160(13) 0.0101(17)
C17 0.0401(14) 0.097(2) 0.0408(14) -0.0147(14) 0.0038(11) 0.0085(14)
C18 0.0287(10) 0.0303(10) 0.0233(9) 0.0052(8) 0.0029(8) 0.0118(8)
C19 0.0286(10) 0.0290(11) 0.0351(11) 0.0019(9) 0.0087(8) 0.0116(8)
C20 0.0267(10) 0.0295(11) 0.0395(11) -0.0012(9) 0.0055(8) 0.0098(9)
C21 0.0303(11) 0.0415(13) 0.0522(14) -0.0014(11) 0.0022(10) 0.0071(10)
C22 0.0318(12) 0.0449(15) 0.0707(18) 0.0071(13) 0.0086(12) 0.0004(11)
C23 0.0434(13) 0.0359(13) 0.0570(15) 0.0099(11) 0.0187(11) 0.0060(10)
C24 0.0371(11) 0.0285(11) 0.0436(12) 0.0044(9) 0.0130(9) 0.0100(9)
C25 0.0223(9) 0.0378(12) 0.0348(11) -0.0011(9) 0.0015(8) 0.0133(9)
C26 0.0236(10) 0.0389(12) 0.0306(10) -0.0004(9) -0.0017(8) 0.0089(9)
C27 0.0233(10) 0.0422(13) 0.0399(12) 0.0079(10) -0.0010(8) 0.0079(9)
C28 0.0253(10) 0.0592(15) 0.0350(11) 0.0079(10) 0.0011(8) 0.0201(10)
C29 0.0318(11) 0.0587(15) 0.0321(11) -0.0050(10) -0.0034(9) 0.0241(11)
C30 0.0258(10) 0.0386(12) 0.0403(12) -0.0051(10) -0.0027(9) 0.0125(9)
C31 0.0417(13) 0.084(2) 0.0422(14) 0.0196(13) 0.0045(11) 0.0207(13)
C32 0.0451(13) 0.0306(11) 0.0393(12) 0.0114(9) 0.0137(10) 0.0102(10)
C33 0.0594(15) 0.0568(16) 0.0423(13) 0.0207(12) 0.0176(11) 0.0317(13)
C34 0.0604(16) 0.0695(19) 0.0552(16) 0.0306(14) 0.0153(13) 0.0340(14)
C35 0.0656(17) 0.0447(15) 0.0453(14) 0.0188(12) 0.0110(12) 0.0135(13)
C36 0.0624(16) 0.0496(15) 0.0379(13) 0.0138(11) 0.0160(12) 0.0055(13)
C37 0.0498(14) 0.0421(14) 0.0474(14) 0.0106(11) 0.0191(11) 0.0077(11)
C38 0.080(2) 0.075(2) 0.0500(16) 0.0243(15) 0.0020(14) 0.0193(17)
C39 0.0251(9) 0.0369(11) 0.0241(9) 0.0066(9) 0.0051(7) 0.0152(9)
C40 0.0337(10) 0.0313(11) 0.0234(9) 0.0051(8) -0.0008(8) 0.0105(9)
C41 0.0331(11) 0.0348(11) 0.0232(10) 0.0057(8) 0.0005(8) 0.0075(9)
C42 0.0410(12) 0.0508(14) 0.0248(10) 0.0103(10) 0.0038(9) 0.0100(11)
C43 0.0498(14) 0.0598(16) 0.0290(11) 0.0189(11) -0.0045(10) 0.0131(12)
C44 0.0454(13) 0.0518(15) 0.0382(12) 0.0135(11) -0.0065(10) 0.0191(11)
C45 0.0375(11) 0.0366(12) 0.0289(10) 0.0088(9) -0.0012(8) 0.0140(9)
C46 0.0341(11) 0.0383(12) 0.0215(9) 0.0069(8) 0.0060(8) 0.0095(9)
C47 0.0370(11) 0.0403(12) 0.0251(10) 0.0052(9) 0.0038(8) 0.0130(10)
C48 0.0406(12) 0.0461(13) 0.0295(11) 0.0074(10) -0.0003(9) 0.0139(10)
C49 0.0417(12) 0.0480(14) 0.0312(11) 0.0130(10) 0.0082(9) 0.0192(11)
C50 0.0525(14) 0.0560(15) 0.0364(12) -0.0020(11) 0.0093(11) 0.0251(12)
C51 0.0428(13) 0.0543(15) 0.0306(11) -0.0024(10) -0.0003(9) 0.0151(11)
C52 0.0496(14) 0.0685(18) 0.0475(14) 0.0132(13) 0.0097(11) 0.0293(13)
C53 0.0377(11) 0.0418(12) 0.0302(11) 0.0017(9) -0.0068(9) 0.0213(10)
C54 0.0359(11) 0.0406(12) 0.0292(10) 0.0003(9) -0.0037(8) 0.0210(10)
C55 0.0347(11) 0.0508(14) 0.0333(11) 0.0007(10) -0.0022(9) 0.0225(10)
C56 0.0404(12) 0.0616(16) 0.0403(12) -0.0092(11) -0.0107(10) 0.0318(12)
C57 0.0581(15) 0.0513(15) 0.0577(15) -0.0061(12) -0.0075(12) 0.0381(13)
C58 0.0543(15) 0.0436(14) 0.0512(14) 0.0060(11) -0.0068(11) 0.0255(12)
C59 0.0530(16) 0.093(2) 0.0520(15) -0.0166(14) -0.0035(12) 0.0504(16)
C60 0.0256(10) 0.0315(10) 0.0231(9) 0.0093(8) 0.0041(7) 0.0162(8)
C61 0.0249(9) 0.0376(11) 0.0216(9) 0.0010(8) 0.0011(7) 0.0169(9)
C62 0.0294(10) 0.0370(11) 0.0246(9) -0.0002(8) -0.0005(8) 0.0180(9)
C63 0.0372(11) 0.0389(12) 0.0325(11) -0.0049(9) -0.0002(9) 0.0220(10)
C64 0.0329(11) 0.0543(14) 0.0320(11) 0.0006(10) 0.0062(9) 0.0276(11)
C65 0.0256(10) 0.0497(13) 0.0312(11) 0.0032(9) 0.0057(8) 0.0166(10)
C66 0.0257(10) 0.0414(12) 0.0240(9) 0.0024(8) 0.0000(7) 0.0174(9)
C67 0.0339(11) 0.0329(11) 0.0334(11) 0.0031(9) 0.0025(8) 0.0209(9)
C68 0.0380(11) 0.0329(11) 0.0327(11) 0.0008(9) 0.0005(9) 0.0189(9)
C69 0.0431(12) 0.0417(13) 0.0374(12) 0.0111(10) 0.0064(9) 0.0231(11)
C70 0.0360(12) 0.0355(12) 0.0527(14) 0.0100(10) 0.0011(10) 0.0180(10)
C71 0.0388(12) 0.0370(12) 0.0448(13) -0.0042(10) -0.0038(10) 0.0167(10)
C72 0.0371(11) 0.0400(12) 0.0328(11) -0.0029(9) -0.0001(9) 0.0185(10)
C73 0.0482(14) 0.0426(14) 0.0682(17) 0.0117(13) 0.0026(12) 0.0120(12)
C74 0.0282(10) 0.0375(11) 0.0243(9) 0.0058(8) 0.0088(8) 0.0134(9)
C75 0.0320(10) 0.0400(12) 0.0216(9) 0.0057(8) 0.0054(8) 0.0134(9)
C76 0.0476(13) 0.0426(13) 0.0246(10) 0.0117(9) 0.0088(9) 0.0225(11)
C77 0.0534(14) 0.0369(12) 0.0269(11) 0.0078(9) 0.0130(10) 0.0121(11)
C78 0.0326(11) 0.0472(14) 0.0384(12) 0.0022(10) 0.0115(9) 0.0050(10)
C79 0.0272(10) 0.0486(14) 0.0362(11) 0.0017(10) 0.0081(9) 0.0129(10)
C80 0.0790(19) 0.0399(14) 0.0533(16) 0.0116(12) 0.0155(14) 0.0128(13)
C81 0.0269(10) 0.0347(11) 0.0212(9) 0.0052(8) 0.0073(7) 0.0176(9)
C82 0.0205(9) 0.0276(10) 0.0257(9) 0.0082(8) 0.0028(7) 0.0078(8)
C83 0.0224(9) 0.0333(11) 0.0270(10) 0.0065(8) 0.0007(7) 0.0105(8)
C84 0.0369(11) 0.0598(15) 0.0272(10) 0.0176(10) 0.0066(8) 0.0260(11)
C85 0.0463(13) 0.0745(18) 0.0397(12) 0.0296(12) 0.0096(10) 0.0398(13)
C86 0.0390(12) 0.0593(15) 0.0408(12) 0.0180(11) 0.0107(9) 0.0329(11)
C87 0.0262(10) 0.0397(12) 0.0310(10) 0.0107(9) 0.0062(8) 0.0171(9)
C88 0.0237(9) 0.0356(11) 0.0217(9) 0.0046(8) -0.0004(7) 0.0115(8)
C89 0.0284(10) 0.0361(11) 0.0222(9) 0.0041(8) 0.0000(7) 0.0102(9)
C90 0.0357(11) 0.0318(11) 0.0283(10) 0.0002(8) -0.0035(8) 0.0138(9)
C91 0.0350(11) 0.0444(12) 0.0219(9) -0.0021(9) -0.0008(8) 0.0188(10)
C92 0.0331(11) 0.0498(14) 0.0285(10) 0.0094(9) 0.0090(8) 0.0182(10)
C93 0.0340(11) 0.0390(12) 0.0293(10) 0.0100(9) 0.0054(8) 0.0157(9)
C94 0.0448(13) 0.0543(15) 0.0376(12) 0.0004(11) 0.0023(10) 0.0289(12)
C95 0.0245(9) 0.0426(12) 0.0315(10) 0.0103(9) 0.0060(8) 0.0188(9)
C96 0.0455(13) 0.0443(13) 0.0407(12) 0.0138(10) 0.0167(10) 0.0257(11)
C97 0.0621(16) 0.0632(17) 0.0465(14) 0.0281(13) 0.0286(12) 0.0390(14)
C98 0.0504(14) 0.0695(17) 0.0368(12) 0.0110(12) 0.0152(10) 0.0403(13)
C99 0.0433(13) 0.0515(15) 0.0504(14) 0.0024(11) 0.0097(11) 0.0281(12)
C100 0.0335(11) 0.0423(13) 0.0457(13) 0.0100(10) 0.0091(9) 0.0200(10)
C101 0.086(2) 0.105(3) 0.0478(16) 0.0180(16) 0.0278(15) 0.063(2)

loop_
_atom_type_symbol
_atom_type_description
_atom_type_scat_dispersion_real
_atom_type_scat_dispersion_imag
_atom_type_scat_source
C C 0.0033 0.0016 'International Tables Vol C Tables 4.2.6.8 and 6.1.1.4'
H H 0.0000 0.0000 'International Tables Vol C Tables 4.2.6.8 and 6.1.1.4'
N N 0.0061 0.0033 'International Tables Vol C Tables 4.2.6.8 and 6.1.1.4'
O O 0.0106 0.0060 'International Tables Vol C Tables 4.2.6.8 and 6.1.1.4'
P P 0.1023 0.0942 'International Tables Vol C Tables 4.2.6.8 and 6.1.1.4'
Fe Fe 0.3463 0.8444 'International Tables Vol C Tables 4.2.6.8 and 6.1.1.4'

loop_
_geom_angle_atom_site_label_1
_geom_angle_atom_site_label_2
_geom_angle_atom_site_label_3
_geom_angle
O5 Fe1 O3 98.04(5)
O5 Fe1 O7 91.58(5)
O3 Fe1 O7 132.02(6)
O5 Fe1 O2 107.03(5)
O3 Fe1 O2 111.51(5)
O7 Fe1 O2 110.14(6)
O5 Fe1 O1 167.12(5)
O3 Fe1 O1 91.84(5)
O7 Fe1 O1 87.87(5)
O2 Fe1 O1 61.33(5)
O5 Fe1 C18 137.70(6)
O3 Fe1 C18 103.66(6)
O7 Fe1 C18 99.83(6)
O2 Fe1 C18 30.96(5)
O1 Fe1 C18 30.37(5)
O4 Fe2 O8 139.02(5)
O4 Fe2 O6 100.35(5)
O8 Fe2 O6 100.24(5)
O4 Fe2 N1 103.24(6)
O8 Fe2 N1 111.24(6)
O6 Fe2 N1 91.43(6)
O4 Fe2 P1 89.01(4)
O8 Fe2 P1 88.07(4)
O6 Fe2 P1 153.47(4)
N1 Fe2 P1 62.16(4)
C18 O1 Fe1 86.35(11)
C18 O2 Fe1 91.89(12)
C39 O3 Fe1 126.93(13)
C39 O4 Fe2 129.80(12)
C60 O5 Fe1 132.02(12)
C60 O6 Fe2 125.82(11)
C81 O7 Fe1 138.50(12)
C81 O8 Fe2 121.99(12)
C1 N1 C5 118.74(17)
C1 N1 Fe2 127.62(14)
C5 N1 Fe2 113.00(12)
C12 P1 C6 104.06(11)
C12 P1 C5 106.06(9)
C6 P1 C5 98.93(9)
C12 P1 Fe2 128.96(7)
C6 P1 Fe2 126.61(8)
C5 P1 Fe2 74.57(6)
N1 C1 C2 121.7(2)
C3 C2 C1 119.5(2)
C2 C3 C4 119.2(2)
C3 C4 C5 119.2(2)
N1 C5 C4 121.55(18)
N1 C5 P1 110.01(14)
C4 C5 P1 128.27(16)
C11 C6 C7 120.1(2)
C11 C6 P1 123.8(2)
C7 C6 P1 116.07(19)
C8 C7 C6 119.8(3)
C9 C8 C7 120.4(3)
C8 C9 C10 120.9(3)
C9 C10 C11 120.2(3)
C6 C11 C10 118.6(3)
C17 C12 C13 118.2(2)
C17 C12 P1 115.63(17)
C13 C12 P1 126.21(16)
C12 C13 C14 120.6(2)
C15 C14 C13 120.2(2)
C16 C15 C14 119.6(2)
C15 C16 C17 120.3(3)
C12 C17 C16 121.1(2)
O1 C18 O2 120.41(17)
O1 C18 C19 119.65(16)
O2 C18 C19 119.93(17)
O1 C18 Fe1 63.28(10)
O2 C18 Fe1 57.15(10)
C19 C18 Fe1 176.56(13)
C20 C19 C24 121.05(18)
C20 C19 C18 119.72(17)
C24 C19 C18 119.13(18)
C21 C20 C19 118.64(19)
C21 C20 C25 118.14(19)
C19 C20 C25 123.21(17)
C22 C21 C20 120.6(2)
C23 C22 C21 120.6(2)
C22 C23 C24 121.2(2)
C23 C24 C19 117.8(2)
C23 C24 C32 119.65(19)
C19 C24 C32 122.47(18)
C26 C25 C30 117.58(19)
C26 C25 C20 122.68(18)
C30 C25 C20 119.71(19)
C27 C26 C25 120.88(19)
C26 C27 C28 121.3(2)
C29 C28 C27 117.71(19)
C29 C28 C31 121.7(2)
C27 C28 C31 120.6(2)
C30 C29 C28 120.9(2)
C29 C30 C25 121.5(2)
C33 C32 C37 116.6(2)
C33 C32 C24 121.50(19)
C37 C32 C24 121.8(2)
C34 C33 C32 121.6(2)
C33 C34 C35 121.1(2)
C36 C35 C34 117.8(2)
C36 C35 C38 122.7(2)
C34 C35 C38 119.5(3)
C35 C36 C37 121.5(2)
C36 C37 C32 121.3(2)
O3 C39 O4 125.05(17)
O3 C39 C40 119.05(17)
O4 C39 C40 115.91(17)
C45 C40 C41 120.36(17)
C45 C40 C39 120.15(17)
C41 C40 C39 119.42(17)
C42 C41 C40 118.16(19)
C42 C41 C46 117.41(18)
C40 C41 C46 124.34(17)
C43 C42 C41 121.5(2)
C42 C43 C44 120.36(19)
C43 C44 C45 120.3(2)
C40 C45 C44 119.28(19)
C40 C45 C53 123.43(17)
C44 C45 C53 117.25(18)
C51 C46 C47 117.72(19)
C51 C46 C41 120.69(18)
C47 C46 C41 121.23(18)
C48 C47 C46 120.0(2)
C49 C48 C47 122.3(2)
C50 C49 C48 117.1(2)
C50 C49 C52 121.3(2)
C48 C49 C52 121.5(2)
C49 C50 C51 121.6(2)
C50 C51 C46 121.2(2)
C54 C53 C58 117.7(2)
C54 C53 C45 121.61(18)
C58 C53 C45 120.6(2)
C53 C54 C55 121.0(2)
C54 C55 C56 121.2(2)
C57 C56 C55 117.7(2)
C57 C56 C59 121.8(2)
C55 C56 C59 120.6(2)
C58 C57 C56 121.5(2)
C57 C58 C53 120.9(2)
O5 C60 O6 124.84(16)
O5 C60 C61 116.73(17)
O6 C60 C61 118.43(16)
C62 C61 C66 120.22(16)
C62 C61 C60 119.01(16)
C66 C61 C60 120.77(17)
C63 C62 C61 119.17(18)
C63 C62 C67 116.11(18)
C61 C62 C67 124.69(16)
C64 C63 C62 121.1(2)
C65 C64 C63 119.51(18)
C64 C65 C66 122.00(19)
C65 C66 C61 117.97(19)
C65 C66 C74 117.43(17)
C61 C66 C74 124.52(16)
C72 C67 C68 118.1(2)
C72 C67 C62 119.41(18)
C68 C67 C62 122.37(19)
C69 C68 C67 120.3(2)
C68 C69 C70 121.6(2)
C71 C70 C69 118.0(2)
C71 C70 C73 121.0(2)
C69 C70 C73 121.0(2)
C70 C71 C72 120.8(2)
C67 C72 C71 121.2(2)
C79 C74 C75 117.7(2)
C79 C74 C66 120.42(18)
C75 C74 C66 121.82(18)
C76 C75 C74 120.81(19)
C75 C76 C77 121.5(2)
C78 C77 C76 117.6(2)
C78 C77 C80 121.6(2)
C76 C77 C80 120.7(2)
C77 C78 C79 121.3(2)
C78 C79 C74 121.1(2)
O7 C81 O8 124.23(17)
O7 C81 C82 118.60(16)
O8 C81 C82 117.17(16)
C83 C82 C87 120.30(16)
C83 C82 C81 120.29(15)
C87 C82 C81 119.33(16)
C84 C83 C82 118.71(17)
C84 C83 C88 117.20(16)
C82 C83 C88 124.09(16)
C85 C84 C83 121.11(18)
C84 C85 C86 120.26(18)
C85 C86 C87 121.28(19)
C86 C87 C82 118.34(17)
C86 C87 C95 116.97(17)
C82 C87 C95 124.67(16)
C89 C88 C93 117.78(17)
C89 C88 C83 123.76(16)
C93 C88 C83 118.41(17)
C88 C89 C90 120.75(18)
C91 C90 C89 121.62(19)
C90 C91 C92 117.77(18)
C90 C91 C94 121.3(2)
C92 C91 C94 120.92(18)
C93 C92 C91 120.98(18)
C92 C93 C88 121.08(19)
C100 C95 C96 118.10(18)
C100 C95 C87 118.61(17)
C96 C95 C87 123.10(19)
C97 C96 C95 120.0(2)
C98 C97 C96 122.3(2)
C97 C98 C99 117.9(2)
C97 C98 C101 122.4(2)
C99 C98 C101 119.7(2)
C100 C99 C98 120.4(2)
C99 C100 C95 121.4(2)

loop_
_geom_bond_atom_site_label_1
_geom_bond_atom_site_label_2
_geom_bond_distance
Fe1 O5 2.0334(12)
Fe1 O3 2.0506(13)
Fe1 O7 2.0594(13)
Fe1 O2 2.0819(14)
Fe1 O1 2.2168(13)
Fe1 C18 2.477(2)
Fe2 O4 1.9907(13)
Fe2 O8 1.9990(12)
Fe2 O6 2.0568(12)
Fe2 N1 2.1311(16)
Fe2 P1 2.8321(7)
O1 C18 1.255(2)
O2 C18 1.275(2)
O3 C39 1.246(2)
O4 C39 1.273(2)
O5 C60 1.250(2)
O6 C60 1.265(2)
O7 C81 1.255(2)
O8 C81 1.258(2)
N1 C1 1.352(2)
N1 C5 1.355(2)
P1 C12 1.822(2)
P1 C6 1.823(2)
P1 C5 1.840(2)
C1 C2 1.382(3)
C2 C3 1.374(3)
C3 C4 1.383(3)
C4 C5 1.385(3)
C6 C11 1.391(4)
C6 C7 1.397(3)
C7 C8 1.381(3)
C8 C9 1.359(5)
C9 C10 1.375(5)
C10 C11 1.405(4)
C12 C17 1.377(3)
C12 C13 1.382(3)
C13 C14 1.390(3)
C14 C15 1.372(3)
C15 C16 1.364(4)
C16 C17 1.387(3)
C18 C19 1.503(3)
C19 C20 1.398(3)
C19 C24 1.413(3)
C20 C21 1.398(3)
C20 C25 1.494(3)
C21 C22 1.376(3)
C22 C23 1.372(3)
C23 C24 1.396(3)
C24 C32 1.480(3)
C25 C26 1.387(3)
C25 C30 1.397(3)
C26 C27 1.382(3)
C27 C28 1.401(3)
C28 C29 1.382(3)
C28 C31 1.500(3)
C29 C30 1.380(3)
C32 C33 1.392(3)
C32 C37 1.400(3)
C33 C34 1.387(3)
C34 C35 1.387(3)
C35 C36 1.375(4)
C35 C38 1.509(4)
C36 C37 1.385(3)
C39 C40 1.518(2)
C40 C45 1.400(3)
C40 C41 1.416(3)
C41 C42 1.401(3)
C41 C46 1.494(3)
C42 C43 1.372(3)
C43 C44 1.382(3)
C44 C45 1.406(3)
C45 C53 1.497(3)
C46 C51 1.395(3)
C46 C47 1.397(3)
C47 C48 1.389(3)
C48 C49 1.388(3)
C49 C50 1.380(3)
C49 C52 1.508(3)
C50 C51 1.383(3)
C53 C54 1.388(3)
C53 C58 1.401(3)
C54 C55 1.392(3)
C55 C56 1.392(3)
C56 C57 1.388(4)
C56 C59 1.509(3)
C57 C58 1.383(3)
C60 C61 1.523(2)
C61 C62 1.406(3)
C61 C66 1.417(3)
C62 C63 1.405(3)
C62 C67 1.496(3)
C63 C64 1.384(3)
C64 C65 1.374(3)
C65 C66 1.411(3)
C66 C74 1.484(3)
C67 C72 1.388(3)
C67 C68 1.395(3)
C68 C69 1.380(3)
C69 C70 1.393(3)
C70 C71 1.381(3)
C70 C73 1.517(3)
C71 C72 1.388(3)
C74 C79 1.395(3)
C74 C75 1.399(3)
C75 C76 1.385(3)
C76 C77 1.395(3)
C77 C78 1.388(3)
C77 C80 1.512(3)
C78 C79 1.390(3)
C81 C82 1.513(2)
C82 C83 1.409(2)
C82 C87 1.420(3)
C83 C84 1.405(3)
C83 C88 1.492(3)
C84 C85 1.372(3)
C85 C86 1.383(3)
C86 C87 1.398(3)
C87 C95 1.494(3)
C88 C89 1.390(3)
C88 C93 1.400(3)
C89 C90 1.390(3)
C90 C91 1.389(3)
C91 C92 1.391(3)
C91 C94 1.508(3)
C92 C93 1.390(3)
C95 C100 1.394(3)
C95 C96 1.398(3)
C96 C97 1.386(3)
C97 C98 1.382(3)
C98 C99 1.398(3)
C98 C101 1.522(3)
C99 C100 1.390(3)
